data_1545070
loop_
_publ_author_name
'Hirota, K.'
'Ohtani, M.'
'Mochida, N.'
'Ohtsuka, A.'

_publ_section_title
;
 Formation and structure of spinel solid solution in Li2O-MO-GeO2
 (M=Zn,Co,Ni) system
;
_journal_name_full 'Journal of the Ceramic Society of Japan'
_journal_page_first 92
_journal_page_last 96
_journal_volume 96
_journal_year 1988
_chemical_formula_sum 'Co Ge3 Li2 O8'
_chemical_name_common Li2CoGe3O8
_space_group_IT_number 212
_space_group_name_H-M_alt 'P 43 3 2'
_symmetry_space_group_name_Hall 'P 4acd 2ab 3'
_symmetry_space_group_name_H-M 'P 43 3 2'
_cell_angle_alpha 90
_cell_angle_beta 90
_cell_angle_gamma 90
_cell_formula_units_Z 4
_cell_length_a 8.20400
_cell_length_b 8.20400
_cell_length_c 8.20400
_cell_volume 552.175
_cod_data_source_file Li2CoGe3O8.cif
_cod_data_source_block Li2CoGe3O8
_cod_original_formula_sum 'Li2 Co Ge3 O8'
_cod_database_code 1545070

loop_
_space_group_symop_operation_xyz
'x, y, z'
'-x+1/2, -y, z+1/2'
'-x, y+1/2, -z+1/2'
'x+1/2, -y+1/2, -z'
'z, x, y'
'z+1/2, -x+1/2, -y'
'-z+1/2, -x, y+1/2'
'-z, x+1/2, -y+1/2'
'y, z, x'
'-y, z+1/2, -x+1/2'
'y+1/2, -z+1/2, -x'
'-y+1/2, -z, x+1/2'
'y+1/4, x+3/4, -z+3/4'
'-y+1/4, -x+1/4, -z+1/4'
'y+3/4, -x+3/4, z+1/4'
'-y+3/4, x+1/4, z+3/4'
'x+1/4, z+3/4, -y+3/4'
'-x+3/4, z+1/4, y+3/4'
'-x+1/4, -z+1/4, -y+1/4'
'x+3/4, -z+3/4, y+1/4'
'z+1/4, y+3/4, -x+3/4'
'z+3/4, -y+3/4, x+1/4'
'-z+3/4, y+1/4, x+3/4'
'-z+1/4, -y+1/4, -x+1/4'

loop_
_atom_site_label
_atom_site_occupancy
_atom_site_fract_x
_atom_site_fract_y
_atom_site_fract_z
_atom_site_adp_type
_atom_site_B_iso_or_equiv
_atom_site_type_symbol
LiCo1 0.5750 0.0060(10) 0.0060(10) 0.0060(10) Biso 1.470000 Li
LiCo1 0.4250 0.0060(10) 0.0060(10) 0.0060(10) Biso 1.470000 Co
LiCo2 0.8500 0.625000 0.625000 0.625000 Biso 4.930000 Li
LiCo2 0.1500 0.625000 0.625000 0.625000 Biso 4.930000 Co
Ge 1.0 0.125000 0.3758(4) 0.8742(4) Biso 0.980000 Ge
O1 1.0 0.385(4) 0.385(4) 0.385(4) Biso 0.280000 O
O2 1.0 0.102(4) 0.1289(15) 0.3942(15) Biso 0.030000 O
